data_2011142
loop_
_publ_author_name
'Shanmuga Sundara Raj, S.'
'Fun, Hoong-Kun'
'Zhao, Pu-Su'
'Jian, Fang-Fang'
'Lu, Lu-De'
'Yang, Xu-Jie'
'Wang, Xin'

_publ_section_title
;
 Bis(2-aminopyridine-<i>N</i>)bis(benzoato-<i>O</i>)zinc
;
_journal_issue 7
_journal_name_full 'Acta Crystallographica Section C'
_journal_page_first 742
_journal_page_last 743
_journal_paper_doi 10.1107/S0108270100003462
_journal_volume 56
_journal_year 2000
_chemical_formula_iupac '[Zn (C7 H5 O2)2 (C5 H6 N2)2]'
_chemical_formula_sum 'C24 H22 N4 O4 Zn'
_chemical_formula_weight 495.83
_chemical_name_systematic
;
Bis(2-aminopyridine-N)zinc dibenzoate
;
_space_group_IT_number 15
_symmetry_cell_setting monoclinic
_symmetry_space_group_name_Hall '-C 2yc'
_symmetry_space_group_name_H-M 'C 1 2/c 1'
_audit_creation_method SHELXL-97
_cell_angle_alpha 90.00
_cell_angle_beta 112.3360(10)
_cell_angle_gamma 90.00
_cell_formula_units_Z 4
_cell_length_a 20.3597(7)
_cell_length_b 9.9400(3)
_cell_length_c 12.0064(4)
_cell_measurement_reflns_used 6408
_cell_measurement_temperature 293(2)
_cell_measurement_theta_max 28.37
_cell_measurement_theta_min 2.16
_cell_volume 2247.50(13)
_computing_cell_refinement 'SAINT (Siemens, 1996)'
_computing_data_collection 'SMART (Siemens, 1996)'
_computing_data_reduction SAINT
_computing_molecular_graphics SHELXTL
_computing_publication_material 'SHELXTL, PARST (Nardelli, 1995) and PLATON (Spek, 1990)'
_computing_structure_refinement SHELXTL
_computing_structure_solution 'SHELXTL (Sheldrick, 1997)'
_diffrn_ambient_temperature 293(2)
_diffrn_detector_area_resol_mean 8.33
_diffrn_measured_fraction_theta_full .970
_diffrn_measured_fraction_theta_max .970
_diffrn_measurement_device_type 'Siemens SMART CCD area-detector'
_diffrn_measurement_method \w
_diffrn_radiation_monochromator graphite
_diffrn_radiation_source 'fine-focus sealed tube'
_diffrn_radiation_type MoK\a
_diffrn_radiation_wavelength .71073
_diffrn_reflns_av_R_equivalents .072
_diffrn_reflns_av_sigmaI/netI .082
_diffrn_reflns_limit_h_max 27
_diffrn_reflns_limit_h_min -25
_diffrn_reflns_limit_k_max 11
_diffrn_reflns_limit_k_min -13
_diffrn_reflns_limit_l_max 13
_diffrn_reflns_limit_l_min -16
_diffrn_reflns_number 7990
_diffrn_reflns_theta_full 28.59
_diffrn_reflns_theta_max 28.59
_diffrn_reflns_theta_min 2.16
_exptl_absorpt_coefficient_mu 1.13
_exptl_absorpt_correction_T_max .876
_exptl_absorpt_correction_T_min .636
_exptl_absorpt_correction_type empirical
_exptl_absorpt_process_details '(SADABS; Sheldrick, 1996)'
_exptl_crystal_colour colourless
_exptl_crystal_density_diffrn 1.47
_exptl_crystal_density_method 'not measured'
_exptl_crystal_description slab
_exptl_crystal_F_000 1024
_exptl_crystal_size_max .44
_exptl_crystal_size_mid .22
_exptl_crystal_size_min .12
_refine_diff_density_max 1.242
_refine_diff_density_min -.856
_refine_ls_extinction_method none
_refine_ls_goodness_of_fit_ref 1.108
_refine_ls_hydrogen_treatment constr
_refine_ls_matrix_type full
_refine_ls_number_parameters 150
_refine_ls_number_reflns 2785
_refine_ls_number_restraints 0
_refine_ls_restrained_S_all 1.108
_refine_ls_R_factor_all .087
_refine_ls_R_factor_gt .061
_refine_ls_shift/su_max <0.001
_refine_ls_shift/su_mean .000
_refine_ls_structure_factor_coef Fsqd
_refine_ls_weighting_details 'calc w = 1/[\s^2^(Fo^2^)+(0.1089P)^2^+3.7360P] where P = (Fo^2^+2Fc^2^)/3'
_refine_ls_weighting_scheme calc
_refine_ls_wR_factor_ref .111
_reflns_number_gt 2151
_reflns_number_total 2785
_reflns_threshold_expression I>2\s(I)
_cod_data_source_file na1461.cif
_cod_data_source_block I
_cod_original_cell_volume 2247.49(13)
_cod_original_sg_symbol_H-M 'C 2/c'
_cod_database_code 2011142
_cod_database_fobs_code 2011142

loop_
_symmetry_equiv_pos_as_xyz
x,y,z
-x,y,1/2-z
-x,-y,-z
x,-y,1/2+z
1/2+x,1/2+y,z
1/2-x,1/2+y,1/2-z
1/2-x,1/2-y,-z
1/2+x,1/2-y,1/2+z

loop_
_atom_site_label
_atom_site_fract_x
_atom_site_fract_y
_atom_site_fract_z
_atom_site_U_iso_or_equiv
_atom_site_adp_type
_atom_site_calc_flag
_atom_site_refinement_flags
_atom_site_occupancy
_atom_site_disorder_assembly
_atom_site_disorder_group
_atom_site_type_symbol
Zn1 .5000 .33837(6) .2500 .0338(3) Uani d S 1 . . Zn
O1 .57702(17) .4235(3) .2205(3) .0466(8) Uani d . 1 . . O
O2 .5861(3) .5662(5) .3639(5) .0825(15) Uani d . 1 . . O
N1 .5123(3) .3026(5) -.0102(4) .0614(13) Uani d . 1 . . N
H1A .5330 .3592 .0465 .074 Uiso d R 1 . . H
H1B .5195 .3061 -.0763 .074 Uiso d R 1 . . H
N2 .4589(2) .2065(4) .1088(3) .0385(8) Uani d . 1 . . N
C1 .6032(2) .5284(5) .2826(4) .0418(10) Uani d . 1 . . C
C2 .6593(2) .6006(4) .2546(4) .0385(9) Uani d . 1 . . C
C3 .7037(3) .6896(6) .3380(6) .0615(15) Uani d . 1 . . C
H3A .6986 .7036 .4109 .074 Uiso calc R 1 . . H
C4 .7553(4) .7570(6) .3133(8) .082(2) Uani d . 1 . . C
H4A .7858 .8151 .3703 .098 Uiso calc R 1 . . H
C5 .7622(3) .7394(6) .2048(8) .078(2) Uani d . 1 . . C
H5A .7967 .7870 .1880 .093 Uiso calc R 1 . . H
C6 .7189(3) .6527(5) .1221(7) .0659(17) Uani d . 1 . . C
H6A .7241 .6401 .0491 .079 Uiso calc R 1 . . H
C7 .6668(3) .5829(5) .1462(5) .0448(10) Uani d . 1 . . C
H7A .6369 .5241 .0891 .054 Uiso calc R 1 . . H
C8 .4688(2) .2089(5) .0043(4) .0413(9) Uani d . 1 . . C
C9 .4328(3) .1201(6) -.0886(5) .0562(13) Uani d . 1 . . C
H9A .4395 .1240 -.1609 .067 Uiso calc R 1 . . H
C10 .3883(3) .0291(6) -.0734(6) .0657(16) Uani d . 1 . . C
H10A .3644 -.0309 -.1349 .079 Uiso calc R 1 . . H
C11 .3782(3) .0247(6) .0346(7) .0701(17) Uani d . 1 . . C
H11A .3478 -.0380 .0471 .084 Uiso calc R 1 . . H
C12 .4138(3) .1141(6) .1207(5) .0559(13) Uani d . 1 . . C
H12A .4067 .1118 .1927 .067 Uiso calc R 1 . . H

loop_
_atom_site_aniso_label
_atom_site_aniso_U_11
_atom_site_aniso_U_22
_atom_site_aniso_U_33
_atom_site_aniso_U_12
_atom_site_aniso_U_13
_atom_site_aniso_U_23
Zn1 .0376(4) .0347(4) .0359(4) .000 .0215(3) .000
O1 .0492(18) .0458(17) .054(2) -.0115(14) .0301(16) -.0065(15)
O2 .099(3) .096(3) .079(3) -.021(3) .064(3) -.030(3)
N1 .080(3) .073(3) .049(3) -.031(3) .045(3) -.017(2)
N2 .046(2) .0341(17) .039(2) -.0039(15) .0209(17) .0010(14)
C1 .045(2) .046(2) .042(2) -.0040(19) .024(2) -.0067(19)
C2 .039(2) .031(2) .045(2) -.0035(16) .0158(19) .0004(17)
C3 .064(3) .052(3) .059(3) -.017(3) .014(3) -.009(2)
C4 .063(4) .060(4) .101(6) -.029(3) .006(4) .003(4)
C5 .052(3) .059(4) .123(6) -.014(3) .033(4) .023(4)
C6 .067(4) .057(3) .092(5) .002(3) .051(4) .018(3)
C7 .048(2) .040(2) .055(3) -.0006(19) .028(2) .0013(19)
C8 .045(2) .042(2) .039(2) .0040(19) .018(2) -.0007(18)
C9 .066(3) .058(3) .043(3) .008(3) .019(3) -.010(2)
C10 .068(4) .056(3) .063(4) -.005(3) .013(3) -.022(3)
C11 .070(4) .055(3) .086(5) -.027(3) .030(3) -.011(3)
C12 .066(3) .053(3) .058(3) -.013(3) .034(3) .000(2)

loop_
_atom_type_symbol
_atom_type_description
_atom_type_scat_dispersion_real
_atom_type_scat_dispersion_imag
_atom_type_scat_source
C C .0033 .0016 'International Tables Vol C Tables 4.2.6.8 and 6.1.1.4'
H H .0000 .0000 'International Tables Vol C Tables 4.2.6.8 and 6.1.1.4'
N N .0061 .0033 'International Tables Vol C Tables 4.2.6.8 and 6.1.1.4'
O O .0106 .0060 'International Tables Vol C Tables 4.2.6.8 and 6.1.1.4'
Zn Zn .2839 1.4301 'International Tables Vol C Tables 4.2.6.8 and 6.1.1.4'

loop_
_geom_angle_atom_site_label_1
_geom_angle_atom_site_label_2
_geom_angle_atom_site_label_3
_geom_angle_site_symmetry_1
_geom_angle_site_symmetry_3
_geom_angle
_geom_angle_publ_flag
O1 Zn1 O1 . 2_655 127.9(2) y
O1 Zn1 N2 . . 103.50(10) y
O1 Zn1 N2 2_655 . 109.1(2) y
O1 Zn1 N2 . 2_655 109.1(2) ?
O1 Zn1 N2 2_655 2_655 103.50(10) ?
N2 Zn1 N2 . 2_655 100.6(2) ?
C1 O1 Zn1 . . 116.0(3) y
C8 N1 H1A . . 120.0 ?
C8 N1 H1B . . 120.0 ?
H1A N1 H1B . . 120.0 ?
C8 N2 C12 . . 117.5(4) ?
C8 N2 Zn1 . . 126.9(3) y
C12 N2 Zn1 . . 115.4(3) y
O2 C1 O1 . . 122.7(4) ?
O2 C1 C2 . . 120.7(4) ?
O1 C1 C2 . . 116.5(4) ?
C7 C2 C3 . . 119.3(5) ?
C7 C2 C1 . . 121.3(4) ?
C3 C2 C1 . . 119.3(5) ?
C4 C3 C2 . . 119.9(7) ?
C4 C3 H3A . . 120.0 ?
C2 C3 H3A . . 120.0 ?
C3 C4 C5 . . 120.4(6) ?
C3 C4 H4A . . 119.8 ?
C5 C4 H4A . . 119.8 ?
C6 C5 C4 . . 120.2(5) ?
C6 C5 H5A . . 119.9 ?
C4 C5 H5A . . 119.9 ?
C5 C6 C7 . . 120.1(7) ?
C5 C6 H6A . . 119.9 ?
C7 C6 H6A . . 119.9 ?
C2 C7 C6 . . 120.0(5) ?
C2 C7 H7A . . 120.0 ?
C6 C7 H7A . . 120.0 ?
N1 C8 N2 . . 118.3(4) ?
N1 C8 C9 . . 120.5(5) ?
N2 C8 C9 . . 121.1(5) ?
C10 C9 C8 . . 119.8(5) ?
C10 C9 H9A . . 120.1 ?
C8 C9 H9A . . 120.1 ?
C9 C10 C11 . . 119.7(5) ?
C9 C10 H10A . . 120.1 ?
C11 C10 H10A . . 120.1 ?
C12 C11 C10 . . 117.9(5) ?
C12 C11 H11A . . 121.0 ?
C10 C11 H11A . . 121.0 ?
N2 C12 C11 . . 124.0(5) ?
N2 C12 H12A . . 118.0 ?
C11 C12 H12A . . 118.0 ?

loop_
_geom_bond_atom_site_label_1
_geom_bond_atom_site_label_2
_geom_bond_site_symmetry_2
_geom_bond_distance
_geom_bond_publ_flag
Zn1 O1 . 1.930(3) y
Zn1 O1 2_655 1.930(3) ?
Zn1 N2 . 2.052(4) y
Zn1 N2 2_655 2.052(4) ?
O1 C1 . 1.274(5) y
O2 C1 . 1.213(6) y
N1 C8 . 1.342(6) y
N1 H1A . .8600 ?
N1 H1B . .8600 ?
N2 C8 . 1.345(6) y
N2 C12 . 1.344(6) y
C1 C2 . 1.493(6) ?
C2 C7 . 1.378(7) ?
C2 C3 . 1.383(7) ?
C3 C4 . 1.370(9) ?
C3 H3A . .9300 ?
C4 C5 . 1.373(11) ?
C4 H4A . .9300 ?
C5 C6 . 1.357(11) ?
C5 H5A . .9300 ?
C6 C7 . 1.386(7) ?
C6 H6A . .9300 ?
C7 H7A . .9300 ?
C8 C9 . 1.393(7) ?
C9 C10 . 1.340(8) ?
C9 H9A . .9300 ?
C10 C11 . 1.389(9) ?
C10 H10A . .9300 ?
C11 C12 . 1.347(8) ?
C11 H11A . .9300 ?
C12 H12A . .9300 ?

loop_
_geom_hbond_atom_site_label_D
_geom_hbond_atom_site_label_H
_geom_hbond_atom_site_label_A
_geom_hbond_site_symmetry_A
_geom_hbond_distance_DH
_geom_hbond_distance_HA
_geom_hbond_distance_DA
_geom_hbond_angle_DHA
_geom_hbond_publ_flag
N1 H1A O1 1_555 .86 2.04 2.842(6) 155 yes
N1 H1B O2 4_564 .86 2.17 2.823(8) 133 yes

loop_
_geom_torsion_atom_site_label_1
_geom_torsion_atom_site_label_2
_geom_torsion_atom_site_label_3
_geom_torsion_atom_site_label_4
_geom_torsion_site_symmetry_1
_geom_torsion
O1 Zn1 O1 C1 2_655 39.3(3)
N2 Zn1 O1 C1 . 167.1(3)
N2 Zn1 O1 C1 2_655 -86.4(4)
O1 Zn1 N2 C8 . -17.9(4)
O1 Zn1 N2 C8 2_655 120.9(4)
N2 Zn1 N2 C8 2_655 -130.7(4)
O1 Zn1 N2 C12 . 166.7(4)
O1 Zn1 N2 C12 2_655 -54.5(4)
N2 Zn1 N2 C12 2_655 53.9(4)
Zn1 O1 C1 O2 . 7.0(7)
Zn1 O1 C1 C2 . -175.9(3)
O2 C1 C2 C7 . -162.9(5)
O1 C1 C2 C7 . 19.9(7)
O2 C1 C2 C3 . 15.6(8)
O1 C1 C2 C3 . -161.6(5)
C7 C2 C3 C4 . -1.2(9)
C1 C2 C3 C4 . -179.7(5)
C2 C3 C4 C5 . 1.6(10)
C3 C4 C5 C6 . -1.4(11)
C4 C5 C6 C7 . .8(10)
C3 C2 C7 C6 . .7(7)
C1 C2 C7 C6 . 179.2(5)
C5 C6 C7 C2 . -.5(8)
C12 N2 C8 N1 . 178.4(5)
Zn1 N2 C8 N1 . 3.1(6)
C12 N2 C8 C9 . 1.0(7)
Zn1 N2 C8 C9 . -174.4(4)
N1 C8 C9 C10 . -178.5(5)
N2 C8 C9 C10 . -1.1(8)
C8 C9 C10 C11 . .4(9)
C9 C10 C11 C12 . .4(10)
C8 N2 C12 C11 . -.1(9)
Zn1 N2 C12 C11 . 175.8(5)
C10 C11 C12 N2 . -.6(10)
